data_7039348
loop_
_publ_author_name
'Petersen, Allan R.'
'White, Andrew J. P.'
'Britovsek, George J. P.'

_publ_section_title
;
 Divergent reactivity of platinum(ii) and palladium(ii) methylperoxo
 complexes and the formation of an unusual hemi-aminal complex.
;
_journal_issue 37
_journal_name_full 'Dalton transactions (Cambridge, England : 2003)'
_journal_page_first 14520
_journal_page_last 14523
_journal_paper_doi 10.1039/c6dt01691j
_journal_volume 45
_journal_year 2016
_chemical_formula_moiety 'C18 H18 N5 O Pd, F6 Sb'
_chemical_formula_sum 'C18 H18 F6 N5 O Pd Sb'
_chemical_formula_weight 662.52
_chemical_name_systematic
; 
 ? 
;
_space_group_IT_number 14
_symmetry_cell_setting monoclinic
_symmetry_space_group_name_Hall '-P 2yn'
_symmetry_space_group_name_H-M 'P 1 21/n 1'
_atom_sites_solution_hydrogens geom
_atom_sites_solution_primary direct
_atom_sites_solution_secondary difmap
_audit_creation_method SHELXL-97
_audit_update_record
;
2015-08-14 deposited with the CCDC.
2016-05-30 downloaded from the CCDC.
;
_cell_angle_alpha 90.00
_cell_angle_beta 100.132(2)
_cell_angle_gamma 90.00
_cell_formula_units_Z 4
_cell_length_a 12.8162(3)
_cell_length_b 8.13176(16)
_cell_length_c 20.6429(5)
_cell_measurement_reflns_used 7918
_cell_measurement_temperature 173
_cell_measurement_theta_max 32.5068
_cell_measurement_theta_min 2.9743
_cell_volume 2117.82(8)
_computing_cell_refinement 'CrysAlis RED, Oxford Diffraction Ltd'
_computing_data_collection 'CrysAlis CCD, Oxford Diffraction Ltd'
_computing_data_reduction 'CrysAlis RED, Oxford Diffraction Ltd'
_computing_molecular_graphics 'Bruker SHELXTL'
_computing_publication_material 'Bruker SHELXTL'
_computing_structure_refinement 'SHELXL-97 (Sheldrick, 1997)'
_computing_structure_solution 'SHELXS-97 (Sheldrick, 1990)'
_diffrn_ambient_temperature 173
_diffrn_detector_area_resol_mean 15.9825
_diffrn_measured_fraction_theta_full 0.996
_diffrn_measured_fraction_theta_max 0.925
_diffrn_measurement_device_type 'OD Xcalibur 3'
_diffrn_measurement_method 'omega scans'
_diffrn_radiation_monochromator graphite
_diffrn_radiation_source 'Enhance (Mo) X-ray Source'
_diffrn_radiation_type MoK\a
_diffrn_radiation_wavelength 0.71073
_diffrn_reflns_av_R_equivalents 0.0236
_diffrn_reflns_av_sigmaI/netI 0.0269
_diffrn_reflns_limit_h_max 18
_diffrn_reflns_limit_h_min -19
_diffrn_reflns_limit_k_max 11
_diffrn_reflns_limit_k_min -12
_diffrn_reflns_limit_l_max 17
_diffrn_reflns_limit_l_min -30
_diffrn_reflns_number 22209
_diffrn_reflns_theta_full 31.00
_diffrn_reflns_theta_max 32.58
_diffrn_reflns_theta_min 2.98
_exptl_absorpt_coefficient_mu 2.198
_exptl_absorpt_correction_T_max 0.955
_exptl_absorpt_correction_T_min 0.502
_exptl_absorpt_correction_type analytical
_exptl_absorpt_process_details
; 
CrysAlisPro, Agilent Technologies, 
Version 1.171.35.11 (release 16-05-2011 CrysAlis171 .NET) 
(compiled May 16 2011,17:55:39) 
Analytical numeric absorption correction using a multifaceted crystal 
model based on expressions derived by R.C. Clark & J.S. Reid. 
(Clark, R. C. & Reid, J. S. (1995). Acta Cryst. A51, 887-897) 
;
_exptl_crystal_colour Yellow
_exptl_crystal_density_diffrn 2.078
_exptl_crystal_density_method 'not measured'
_exptl_crystal_description 'platy needles'
_exptl_crystal_F_000 1280
_exptl_crystal_size_max 0.41
_exptl_crystal_size_mid 0.11
_exptl_crystal_size_min 0.02
_refine_diff_density_max 0.766
_refine_diff_density_min -0.812
_refine_diff_density_rms 0.165
_refine_ls_extinction_method none
_refine_ls_goodness_of_fit_ref 1.077
_refine_ls_hydrogen_treatment mixed
_refine_ls_matrix_type full
_refine_ls_number_parameters 335
_refine_ls_number_reflns 7140
_refine_ls_number_restraints 387
_refine_ls_restrained_S_all 1.095
_refine_ls_R_factor_all 0.0436
_refine_ls_R_factor_gt 0.0298
_refine_ls_shift/su_max 0.002
_refine_ls_shift/su_mean 0.000
_refine_ls_structure_factor_coef Fsqd
_refine_ls_weighting_details 'calc w=1/[\s^2^(Fo^2^)+(0.0274P)^2^+1.4017P] where P=(Fo^2^+2Fc^2^)/3'
_refine_ls_weighting_scheme calc
_refine_ls_wR_factor_gt 0.0642
_refine_ls_wR_factor_ref 0.0693
_reflns_number_gt 5857
_reflns_number_total 7140
_reflns_threshold_expression >2sigma(I)
_cod_data_source_file c6dt01691j2.cif
_cod_data_source_block '[Pd{OC(CH3)2(1-H)}](SbF6)'
_cod_depositor_comments
;
The following automatic conversions were performed:

'_symmetry_cell_setting' value 'Monoclinic' changed to 'monoclinic'
according to
/usr/data/users/saulius/crontab/automatic-downloads/rss-feeds/RSC/lib/dictionaries/cif_core.dic
dictionary named 'cif_core.dic' version 2.4.2 from 2011-04-26.

Automatic conversion script
Id: cif_fix_values 4268 2015-11-12 08:31:59Z antanas 

 Adding full bibliography for 7039348.cif.
;
_cod_original_sg_symbol_H-M P2(1)/n
_cod_database_code 7039348

loop_
_symmetry_equiv_pos_as_xyz
'x, y, z'
'-x+1/2, y+1/2, -z+1/2'
'-x, -y, -z'
'x-1/2, -y-1/2, z-1/2'

loop_
_atom_site_label
_atom_site_type_symbol
_atom_site_fract_x
_atom_site_fract_y
_atom_site_fract_z
_atom_site_U_iso_or_equiv
_atom_site_adp_type
_atom_site_occupancy
_atom_site_symmetry_multiplicity
_atom_site_calc_flag
_atom_site_refinement_flags
_atom_site_disorder_assembly
_atom_site_disorder_group
Pd Pd 0.600520(13) 0.36328(2) 0.520862(8) 0.02423(5) Uani 1 1 d . . .
N1 N 0.56814(15) 0.2776(2) 0.43253(9) 0.0263(4) Uani 1 1 d . . .
C2 C 0.6367(2) 0.3132(3) 0.39178(12) 0.0311(5) Uani 1 1 d . . .
C3 C 0.6186(2) 0.2500(4) 0.32856(13) 0.0392(6) Uani 1 1 d . . .
H3A H 0.6656 0.2730 0.2989 0.047 Uiso 1 1 calc R . .
C4 C 0.5305(2) 0.1528(4) 0.30981(13) 0.0433(7) Uani 1 1 d . . .
H4A H 0.5171 0.1083 0.2666 0.052 Uiso 1 1 calc R . .
C5 C 0.4606(2) 0.1178(4) 0.35249(13) 0.0381(6) Uani 1 1 d . . .
H5A H 0.4001 0.0505 0.3389 0.046 Uiso 1 1 calc R . .
C6 C 0.48167(19) 0.1840(3) 0.41564(12) 0.0294(5) Uani 1 1 d . . .
C7 C 0.7258(2) 0.4186(3) 0.42292(13) 0.0315(5) Uani 1 1 d . . .
N8 N 0.72701(16) 0.4506(3) 0.48848(10) 0.0281(4) Uani 1 1 d . . .
C9 C 0.80369(19) 0.5434(3) 0.52400(13) 0.0294(5) Uani 1 1 d . . .
C10 C 0.8834(2) 0.6120(3) 0.49225(15) 0.0378(6) Uani 1 1 d . . .
H10A H 0.9375 0.6791 0.5162 0.045 Uiso 1 1 calc R . .
C11 C 0.8816(2) 0.5811(4) 0.42735(15) 0.0399(6) Uani 1 1 d . . .
H11A H 0.9351 0.6265 0.4062 0.048 Uiso 1 1 calc R . .
C12 C 0.8018(2) 0.4830(4) 0.39116(14) 0.0387(6) Uani 1 1 d . . .
H12A H 0.8006 0.4618 0.3458 0.046 Uiso 1 1 calc R . .
N13 N 0.80180(17) 0.5733(3) 0.58781(11) 0.0332(5) Uani 1 1 d D . .
H13A H 0.8595(16) 0.628(4) 0.6078(15) 0.056(10) Uiso 1 1 d D . .
C14 C 0.7462(2) 0.4759(3) 0.63300(12) 0.0311(5) Uani 1 1 d . . .
O15 O 0.63842(13) 0.4636(2) 0.60950(8) 0.0316(4) Uani 1 1 d . . .
C16 C 0.7610(2) 0.5706(4) 0.69764(14) 0.0413(6) Uani 1 1 d . . .
H16A H 0.7271 0.6786 0.6903 0.062 Uiso 1 1 calc R . .
H16B H 0.8369 0.5850 0.7144 0.062 Uiso 1 1 calc R . .
H16C H 0.7287 0.5091 0.7298 0.062 Uiso 1 1 calc R . .
C17 C 0.7984(2) 0.3068(3) 0.64296(14) 0.0411(6) Uani 1 1 d . . .
H17A H 0.7881 0.2479 0.6009 0.062 Uiso 1 1 calc R . .
H17B H 0.7662 0.2440 0.6749 0.062 Uiso 1 1 calc R . .
H17C H 0.8744 0.3200 0.6595 0.062 Uiso 1 1 calc R . .
C18 C 0.42091(19) 0.1614(3) 0.46932(12) 0.0291(5) Uani 1 1 d . . .
N19 N 0.46403(15) 0.2388(2) 0.52751(10) 0.0266(4) Uani 1 1 d . . .
C20 C 0.41647(18) 0.2247(3) 0.58056(12) 0.0297(5) Uani 1 1 d . . .
C21 C 0.3218(2) 0.1314(3) 0.57614(14) 0.0345(5) Uani 1 1 d . . .
H21A H 0.2883 0.1203 0.6135 0.041 Uiso 1 1 calc R . .
C22 C 0.2790(2) 0.0576(3) 0.51818(15) 0.0373(6) Uani 1 1 d . . .
H22A H 0.2152 -0.0037 0.5150 0.045 Uiso 1 1 calc R . .
C23 C 0.3289(2) 0.0722(3) 0.46356(14) 0.0356(6) Uani 1 1 d . . .
H23A H 0.2996 0.0211 0.4230 0.043 Uiso 1 1 calc R . .
N24 N 0.46131(18) 0.2996(3) 0.63605(11) 0.0352(5) Uani 1 1 d D . .
H24A H 0.5232(13) 0.354(3) 0.6393(16) 0.046(9) Uiso 1 1 d D . .
H24B H 0.426(2) 0.299(4) 0.6700(10) 0.053(10) Uiso 1 1 d D . .
Sb Sb 0.45960(5) 0.42507(11) 0.82890(4) 0.03120(13) Uani 0.913(6) 1 d PDU A 1
F1 F 0.5508(2) 0.4542(4) 0.76880(14) 0.0718(8) Uani 0.913(6) 1 d PDU A 1
F2 F 0.5710(2) 0.4601(5) 0.89829(13) 0.0789(10) Uani 0.913(6) 1 d PDU A 1
F3 F 0.49166(19) 0.1987(3) 0.83303(15) 0.0590(7) Uani 0.913(6) 1 d PDU A 1
F4 F 0.3503(2) 0.3812(4) 0.75787(12) 0.0599(7) Uani 0.913(6) 1 d PDU A 1
F5 F 0.4285(3) 0.6490(3) 0.82392(12) 0.0588(7) Uani 0.913(6) 1 d PDU A 1
F6 F 0.3660(3) 0.3933(4) 0.88682(15) 0.0637(7) Uani 0.913(6) 1 d PDU A 1
Sb' Sb 0.4603(7) 0.4456(15) 0.8386(6) 0.057(2) Uani 0.087(6) 1 d PDU A 2
F1' F 0.5525(18) 0.494(3) 0.7824(12) 0.087(6) Uiso 0.087(6) 1 d PDU A 2
F2' F 0.5418(17) 0.554(4) 0.9067(9) 0.077(5) Uiso 0.087(6) 1 d PDU A 2
F3' F 0.527(2) 0.247(3) 0.8620(14) 0.076(5) Uiso 0.087(6) 1 d PDU A 2
F4' F 0.371(2) 0.334(3) 0.7693(12) 0.066(5) Uiso 0.087(6) 1 d PDU A 2
F5' F 0.3813(17) 0.637(2) 0.8134(11) 0.050(5) Uiso 0.087(6) 1 d PDU A 2
F6' F 0.3605(18) 0.394(3) 0.8932(13) 0.066(5) Uiso 0.087(6) 1 d PDU A 2

loop_
_atom_site_aniso_label
_atom_site_aniso_U_11
_atom_site_aniso_U_22
_atom_site_aniso_U_33
_atom_site_aniso_U_23
_atom_site_aniso_U_13
_atom_site_aniso_U_12
Pd 0.02359(9) 0.02251(9) 0.02617(9) 0.00043(6) 0.00320(6) 0.00355(6)
N1 0.0278(9) 0.0234(9) 0.0269(9) 0.0036(7) 0.0022(7) 0.0066(8)
C2 0.0338(12) 0.0319(12) 0.0276(11) 0.0073(10) 0.0049(9) 0.0107(10)
C3 0.0451(15) 0.0458(16) 0.0265(12) 0.0046(11) 0.0062(11) 0.0101(13)
C4 0.0536(17) 0.0491(17) 0.0235(12) -0.0023(11) -0.0038(11) 0.0101(14)
C5 0.0406(15) 0.0371(14) 0.0329(13) -0.0025(11) -0.0036(11) 0.0058(11)
C6 0.0297(12) 0.0262(11) 0.0296(11) 0.0014(9) -0.0018(9) 0.0084(9)
C7 0.0303(12) 0.0308(12) 0.0339(12) 0.0081(10) 0.0070(10) 0.0115(10)
N8 0.0264(9) 0.0276(10) 0.0305(10) 0.0065(8) 0.0055(8) 0.0059(8)
C9 0.0251(11) 0.0242(11) 0.0388(13) 0.0074(10) 0.0049(9) 0.0049(9)
C10 0.0274(12) 0.0348(14) 0.0522(16) 0.0097(12) 0.0100(11) 0.0032(10)
C11 0.0310(13) 0.0405(15) 0.0516(17) 0.0158(13) 0.0163(12) 0.0064(11)
C12 0.0380(14) 0.0442(15) 0.0364(14) 0.0117(12) 0.0135(11) 0.0113(12)
N13 0.0299(11) 0.0303(11) 0.0384(12) 0.0002(9) 0.0032(9) -0.0034(9)
C14 0.0298(12) 0.0307(12) 0.0319(12) -0.0018(10) 0.0031(9) -0.0004(10)
O15 0.0257(8) 0.0369(10) 0.0315(9) -0.0068(7) 0.0032(7) -0.0026(7)
C16 0.0383(14) 0.0472(17) 0.0370(14) -0.0104(12) 0.0027(11) -0.0043(12)
C17 0.0452(15) 0.0328(14) 0.0413(15) 0.0022(11) -0.0034(12) 0.0064(12)
C18 0.0271(11) 0.0227(11) 0.0347(12) 0.0022(9) -0.0021(9) 0.0051(9)
N19 0.0247(9) 0.0233(9) 0.0311(10) 0.0008(8) 0.0031(7) 0.0039(7)
C20 0.0260(11) 0.0250(11) 0.0381(13) 0.0049(10) 0.0057(9) 0.0064(9)
C21 0.0282(12) 0.0303(12) 0.0459(15) 0.0081(11) 0.0092(11) 0.0045(10)
C22 0.0266(12) 0.0295(13) 0.0535(16) 0.0055(11) 0.0010(11) -0.0005(10)
C23 0.0314(12) 0.0281(12) 0.0433(14) -0.0013(11) -0.0047(11) 0.0030(10)
N24 0.0352(12) 0.0387(12) 0.0337(11) -0.0027(9) 0.0112(9) -0.0013(10)
Sb 0.02891(19) 0.0354(2) 0.02966(18) 0.00340(14) 0.00618(13) -0.00052(16)
F1 0.0769(16) 0.0813(19) 0.0702(16) -0.0071(14) 0.0487(14) -0.0213(14)
F2 0.0673(16) 0.092(2) 0.0638(15) 0.0181(14) -0.0270(12) -0.0251(16)
F3 0.0439(12) 0.0430(12) 0.0917(19) 0.0104(12) 0.0163(12) 0.0117(10)
F4 0.0514(13) 0.0719(17) 0.0496(13) -0.0061(12) -0.0101(10) 0.0002(12)
F5 0.085(2) 0.0370(11) 0.0544(13) -0.0012(9) 0.0121(13) 0.0064(12)
F6 0.0735(15) 0.0671(15) 0.0623(15) -0.0046(11) 0.0446(13) -0.0077(12)
Sb' 0.064(3) 0.047(3) 0.067(4) 0.007(3) 0.031(3) 0.021(2)

loop_
_atom_type_symbol
_atom_type_description
_atom_type_scat_dispersion_real
_atom_type_scat_dispersion_imag
_atom_type_scat_source
C C 0.0033 0.0016 'International Tables Vol C Tables 4.2.6.8 and 6.1.1.4'
H H 0.0000 0.0000 'International Tables Vol C Tables 4.2.6.8 and 6.1.1.4'
N N 0.0061 0.0033 'International Tables Vol C Tables 4.2.6.8 and 6.1.1.4'
O O 0.0106 0.0060 'International Tables Vol C Tables 4.2.6.8 and 6.1.1.4'
F F 0.0171 0.0103 'International Tables Vol C Tables 4.2.6.8 and 6.1.1.4'
Pd Pd -0.9988 1.0072 'International Tables Vol C Tables 4.2.6.8 and 6.1.1.4'
Sb Sb -0.5866 1.5461 'International Tables Vol C Tables 4.2.6.8 and 6.1.1.4'

loop_
_geom_angle_atom_site_label_1
_geom_angle_atom_site_label_2
_geom_angle_atom_site_label_3
_geom_angle
N1 Pd O15 176.32(8)
N1 Pd N8 82.17(9)
O15 Pd N8 94.67(8)
N1 Pd N19 80.81(8)
O15 Pd N19 102.41(7)
N8 Pd N19 162.84(8)
C6 N1 C2 124.0(2)
C6 N1 Pd 118.84(16)
C2 N1 Pd 117.14(17)
N1 C2 C3 119.2(3)
N1 C2 C7 113.0(2)
C3 C2 C7 127.8(2)
C4 C3 C2 118.2(3)
C3 C4 C5 121.8(3)
C4 C5 C6 118.2(3)
N1 C6 C5 118.6(2)
N1 C6 C18 113.4(2)
C5 C6 C18 127.9(2)
C12 C7 N8 120.9(3)
C12 C7 C2 124.9(2)
N8 C7 C2 114.2(2)
C9 N8 C7 121.4(2)
C9 N8 Pd 125.15(17)
C7 N8 Pd 113.23(17)
N13 C9 N8 119.8(2)
N13 C9 C10 121.3(2)
N8 C9 C10 118.9(2)
C11 C10 C9 119.6(3)
C10 C11 C12 120.9(2)
C7 C12 C11 118.4(3)
C9 N13 C14 127.4(2)
O15 C14 N13 112.0(2)
O15 C14 C16 107.9(2)
N13 C14 C16 106.2(2)
O15 C14 C17 111.6(2)
N13 C14 C17 108.3(2)
C16 C14 C17 110.7(2)
C14 O15 Pd 114.85(15)
C23 C18 N19 121.5(2)
C23 C18 C6 124.1(2)
N19 C18 C6 114.4(2)
C20 N19 C18 119.9(2)
C20 N19 Pd 127.61(17)
C18 N19 Pd 112.51(16)
N24 C20 N19 118.0(2)
N24 C20 C21 122.2(2)
N19 C20 C21 119.8(2)
C22 C21 C20 119.9(3)
C21 C22 C23 120.1(2)
C18 C23 C22 118.9(3)
F6 Sb F2 91.19(14)
F6 Sb F5 90.90(12)
F2 Sb F5 91.17(13)
F6 Sb F1 178.34(12)
F2 Sb F1 90.40(13)
F5 Sb F1 89.53(12)
F6 Sb F4 89.91(12)
F2 Sb F4 177.44(14)
F5 Sb F4 91.13(12)
F1 Sb F4 88.48(12)
F6 Sb F3 89.73(12)
F2 Sb F3 89.04(12)
F5 Sb F3 179.34(11)
F1 Sb F3 89.83(11)
F4 Sb F3 88.65(11)
F2' Sb' F1' 92.2(7)
F2' Sb' F3' 92.6(6)
F1' Sb' F3' 91.9(7)
F2' Sb' F5' 91.2(6)
F1' Sb' F5' 91.3(7)
F3' Sb' F5' 175.0(8)
F2' Sb' F6' 90.2(7)
F1' Sb' F6' 177.4(8)
F3' Sb' F6' 88.9(7)
F5' Sb' F6' 87.8(6)
F2' Sb' F4' 177.7(8)
F1' Sb' F4' 89.9(7)
F3' Sb' F4' 88.3(6)
F5' Sb' F4' 87.8(6)
F6' Sb' F4' 87.7(6)

loop_
_geom_bond_atom_site_label_1
_geom_bond_atom_site_label_2
_geom_bond_distance
Pd N1 1.928(2)
Pd O15 1.9841(17)
Pd N8 1.990(2)
Pd N19 2.046(2)
N1 C6 1.339(3)
N1 C2 1.351(3)
C2 C3 1.384(4)
C2 C7 1.481(4)
C3 C4 1.376(4)
C4 C5 1.392(4)
C5 C6 1.392(4)
C6 C18 1.474(4)
C7 C12 1.370(4)
C7 N8 1.376(3)
N8 C9 1.349(3)
C9 N13 1.344(3)
C9 C10 1.421(3)
C10 C11 1.359(4)
C11 C12 1.404(4)
N13 C14 1.497(3)
C14 O15 1.384(3)
C14 C16 1.523(4)
C14 C17 1.527(4)
C18 C23 1.372(4)
C18 N19 1.382(3)
N19 C20 1.349(3)
C20 N24 1.335(3)
C20 C21 1.421(4)
C21 C22 1.364(4)
C22 C23 1.395(4)
Sb F6 1.855(2)
Sb F2 1.858(2)
Sb F5 1.863(2)
Sb F1 1.863(2)
Sb F4 1.876(2)
Sb F3 1.885(2)
Sb' F2' 1.824(11)
Sb' F1' 1.838(12)
Sb' F3' 1.851(12)
Sb' F5' 1.877(11)
Sb' F6' 1.895(12)
Sb' F4' 1.900(12)
